data_1505011
loop_
_publ_author_name
'Tu, Shujiang'
'Li, Chunmei'
'Li, Guigen'
'Cao, Longji'
'Shao, Qingqing'
'Zhou, Dianxiang'
'Jiang, Bo'
'Zhou, Jianfeng'
'Xia, Min'

_publ_section_title
;
 Microwave-Assisted Combinatorial Synthesis of Polysubstituent
 Imidazo[1,2-a]quinoline, Pyrimido[1,2-a]quinoline and
 Quinolino[1,2-a]quinazoline Derivatives
;
_journal_issue 6
_journal_name_full 'Journal of Combinatorial Chemistry'
_journal_page_first 1144
_journal_paper_doi 10.1021/cc700124g
_journal_volume 9
_journal_year 2007
_chemical_formula_sum 'C28 H27 Cl N4 O3'
_chemical_formula_weight 502.99
_chemical_name_systematic
; 
 ? 
;
_space_group_IT_number 15
_symmetry_cell_setting monoclinic
_symmetry_space_group_name_Hall '-C 2yc'
_symmetry_space_group_name_H-M 'C 1 2/c 1'
_atom_sites_solution_hydrogens geom
_atom_sites_solution_primary direct
_atom_sites_solution_secondary difmap
_audit_creation_method SHELXL-97
_cell_angle_alpha 90.00
_cell_angle_beta 102.714(5)
_cell_angle_gamma 90.00
_cell_formula_units_Z 8
_cell_length_a 36.340(15)
_cell_length_b 11.780(5)
_cell_length_c 11.870(5)
_cell_measurement_reflns_used 2136
_cell_measurement_temperature 298(2)
_cell_measurement_theta_max 25.315
_cell_measurement_theta_min 2.442
_cell_volume 4957(4)
_computing_cell_refinement 'Bruker SMART'
_computing_data_collection 'Bruker SMART'
_computing_data_reduction 'Bruker SAINT'
_computing_molecular_graphics 'Bruker SHELXTL'
_computing_publication_material 'Bruker SHELXTL'
_computing_structure_refinement 'SHELXL-97 (Sheldrick, 1997)'
_computing_structure_solution 'SHELXS-97 (Sheldrick, 1990)'
_diffrn_ambient_temperature 298(2)
_diffrn_measured_fraction_theta_full 0.990
_diffrn_measured_fraction_theta_max 0.990
_diffrn_measurement_device_type 'CCD area detector'
_diffrn_measurement_method 'phi and omega scans'
_diffrn_radiation_monochromator graphite
_diffrn_radiation_source 'fine-focus sealed tube'
_diffrn_radiation_type MoK\a
_diffrn_radiation_wavelength 0.71073
_diffrn_reflns_av_R_equivalents 0.0627
_diffrn_reflns_av_sigmaI/netI 0.0864
_diffrn_reflns_limit_h_max 43
_diffrn_reflns_limit_h_min -42
_diffrn_reflns_limit_k_max 11
_diffrn_reflns_limit_k_min -13
_diffrn_reflns_limit_l_max 13
_diffrn_reflns_limit_l_min -14
_diffrn_reflns_number 12316
_diffrn_reflns_theta_full 25.01
_diffrn_reflns_theta_max 25.01
_diffrn_reflns_theta_min 1.82
_exptl_absorpt_coefficient_mu 0.193
_exptl_absorpt_correction_T_max 0.9810
_exptl_absorpt_correction_T_min 0.9571
_exptl_absorpt_correction_type multi-scan
_exptl_absorpt_process_details sadabs
_exptl_crystal_colour colourless
_exptl_crystal_density_diffrn 1.348
_exptl_crystal_density_method 'not measured'
_exptl_crystal_description block
_exptl_crystal_F_000 2112
_exptl_crystal_size_max 0.23
_exptl_crystal_size_mid 0.14
_exptl_crystal_size_min 0.10
_refine_diff_density_max 0.339
_refine_diff_density_min -0.423
_refine_diff_density_rms 0.072
_refine_ls_extinction_method none
_refine_ls_goodness_of_fit_ref 1.022
_refine_ls_hydrogen_treatment constr
_refine_ls_matrix_type full
_refine_ls_number_parameters 325
_refine_ls_number_reflns 4326
_refine_ls_number_restraints 60
_refine_ls_restrained_S_all 1.026
_refine_ls_R_factor_all 0.1448
_refine_ls_R_factor_gt 0.0738
_refine_ls_shift/su_max 0.000
_refine_ls_shift/su_mean 0.000
_refine_ls_structure_factor_coef Fsqd
_refine_ls_weighting_details 'calc w=1/[\s^2^(Fo^2^)+(0.1126P)^2^+0.0000P] where P=(Fo^2^+2Fc^2^)/3'
_refine_ls_weighting_scheme calc
_refine_ls_wR_factor_gt 0.1776
_refine_ls_wR_factor_ref 0.2164
_reflns_number_gt 2288
_reflns_number_total 4326
_reflns_threshold_expression >2sigma(I)
_cod_data_source_file cc700124g-file001.cif
_cod_data_source_block 060721j
_cod_depositor_comments
;
The following automatic conversions were performed:

'_symmetry_cell_setting' value 'Monoclinic' changed to 'monoclinic'
according to /home/saulius/struct/CIF-dictionaries/cif_core.dic
dictionary named 'cif_core.dic' version 2.4.1 from 2010-06-29.

Automatic conversion script
Id: cif_fix_values 1715 2011-07-08 13:25:40Z adriana 
;
_cod_original_cell_volume 4957(3)
_cod_original_sg_symbol_H-M C2/c
_cod_database_code 1505011

loop_
_symmetry_equiv_pos_as_xyz
'x, y, z'
'-x, y, -z+1/2'
'x+1/2, y+1/2, z'
'-x+1/2, y+1/2, -z+1/2'
'-x, -y, -z'
'x, -y, z-1/2'
'-x+1/2, -y+1/2, -z'
'x+1/2, -y+1/2, z-1/2'

loop_
_atom_site_label
_atom_site_type_symbol
_atom_site_fract_x
_atom_site_fract_y
_atom_site_fract_z
_atom_site_U_iso_or_equiv
_atom_site_adp_type
_atom_site_occupancy
_atom_site_symmetry_multiplicity
_atom_site_calc_flag
_atom_site_refinement_flags
Cl1 Cl 0.22931(4) 0.20405(11) 0.35844(12) 0.0610(4) Uani 1 1 d .
N1 N 0.10967(9) 0.6994(3) 0.4721(3) 0.0318(8) Uani 1 1 d .
N2 N 0.05505(9) 0.6470(3) 0.3342(3) 0.0377(9) Uani 1 1 d .
H2 H 0.0443 0.6346 0.2631 0.045 Uiso 1 1 calc R
N3 N 0.09005(14) 0.6117(4) 0.0656(4) 0.0663(13) Uani 1 1 d .
N4 N 0.0483(2) 0.0499(6) 0.5512(7) 0.120(2) Uani 1 1 d U
O1 O 0.22370(9) 0.7976(3) 0.3680(3) 0.0526(9) Uani 1 1 d .
O2 O -0.00184(9) 0.6354(3) 0.3812(3) 0.0583(10) Uani 1 1 d .
O3 O 0.04761(18) -0.0973(5) 0.4284(6) 0.1298(19) Uani 1 1 d U
C1 C 0.09373(11) 0.6650(3) 0.3591(4) 0.0307(10) Uani 1 1 d .
C2 C 0.11552(11) 0.6560(4) 0.2798(4) 0.0330(10) Uani 1 1 d .
C3 C 0.15792(11) 0.6684(3) 0.3142(4) 0.0334(10) Uani 1 1 d .
H3 H 0.1660 0.7058 0.2499 0.040 Uiso 1 1 calc R
C4 C 0.16683(11) 0.7482(3) 0.4158(4) 0.0318(10) Uani 1 1 d .
C5 C 0.20159(12) 0.8182(4) 0.4284(4) 0.0374(11) Uani 1 1 d .
C6 C 0.20743(12) 0.9120(4) 0.5151(4) 0.0434(12) Uani 1 1 d .
H6A H 0.2204 0.9740 0.4865 0.052 Uiso 1 1 calc R
H6B H 0.2236 0.8849 0.5861 0.052 Uiso 1 1 calc R
C7 C 0.17098(12) 0.9572(4) 0.5417(4) 0.0406(11) Uani 1 1 d .
C8 C 0.15012(13) 0.8553(4) 0.5792(4) 0.0401(11) Uani 1 1 d .
H8A H 0.1648 0.8252 0.6512 0.048 Uiso 1 1 calc R
H8B H 0.1260 0.8804 0.5926 0.048 Uiso 1 1 calc R
C9 C 0.14360(11) 0.7626(3) 0.4891(3) 0.0306(10) Uani 1 1 d .
C10 C 0.03270(12) 0.6470(4) 0.4115(4) 0.0412(11) Uani 1 1 d .
C11 C 0.05214(11) 0.6549(4) 0.5329(4) 0.0357(10) Uani 1 1 d .
C12 C 0.09081(11) 0.6765(3) 0.5618(4) 0.0326(10) Uani 1 1 d .
C13 C 0.10988(13) 0.6722(4) 0.6773(4) 0.0393(11) Uani 1 1 d .
H13 H 0.1359 0.6828 0.6979 0.047 Uiso 1 1 calc R
C14 C 0.08950(13) 0.6519(4) 0.7605(4) 0.0478(12) Uani 1 1 d .
H14 H 0.1020 0.6514 0.8379 0.057 Uiso 1 1 calc R
C15 C 0.05093(14) 0.6324(4) 0.7322(5) 0.0560(14) Uani 1 1 d .
H15 H 0.0377 0.6198 0.7896 0.067 Uiso 1 1 calc R
C16 C 0.03289(14) 0.6318(4) 0.6192(4) 0.0503(13) Uani 1 1 d .
H16 H 0.0072 0.6157 0.5993 0.060 Uiso 1 1 calc R
C17 C 0.09971(13) 0.6297(4) 0.1621(4) 0.0415(11) Uani 1 1 d .
C18 C 0.17739(12) 0.5544(3) 0.3316(4) 0.0335(10) Uani 1 1 d .
C19 C 0.19864(12) 0.5168(4) 0.2540(4) 0.0401(11) Uani 1 1 d .
H19 H 0.2019 0.5651 0.1951 0.048 Uiso 1 1 calc R
C20 C 0.21478(12) 0.4114(4) 0.2618(4) 0.0439(12) Uani 1 1 d .
H20 H 0.2287 0.3882 0.2089 0.053 Uiso 1 1 calc R
C21 C 0.21002(12) 0.3403(4) 0.3495(4) 0.0410(11) Uani 1 1 d .
C22 C 0.18959(13) 0.3743(4) 0.4295(4) 0.0449(12) Uani 1 1 d .
H22 H 0.1867 0.3259 0.4889 0.054 Uiso 1 1 calc R
C23 C 0.17380(13) 0.4804(4) 0.4195(4) 0.0418(12) Uani 1 1 d .
H23 H 0.1602 0.5037 0.4734 0.050 Uiso 1 1 calc R
C24 C 0.17994(15) 1.0424(4) 0.6416(5) 0.0585(14) Uani 1 1 d .
H24A H 0.1568 1.0703 0.6578 0.088 Uiso 1 1 calc R
H24B H 0.1941 1.1046 0.6206 0.088 Uiso 1 1 calc R
H24C H 0.1945 1.0055 0.7090 0.088 Uiso 1 1 calc R
C25 C 0.14643(14) 1.0169(4) 0.4364(5) 0.0555(14) Uani 1 1 d .
H25A H 0.1236 1.0437 0.4557 0.083 Uiso 1 1 calc R
H25B H 0.1403 0.9642 0.3733 0.083 Uiso 1 1 calc R
H25C H 0.1600 1.0799 0.4144 0.083 Uiso 1 1 calc R
C26 C 0.0489(3) -0.0566(8) 0.5279(10) 0.125(3) Uani 1 1 d U
H26 H 0.0503 -0.1075 0.5886 0.150 Uiso 1 1 calc R
C27 C 0.0500(3) 0.0870(9) 0.6655(9) 0.163(3) Uani 1 1 d U
H27A H 0.0484 0.1683 0.6667 0.244 Uiso 1 1 calc R
H27B H 0.0733 0.0628 0.7143 0.244 Uiso 1 1 calc R
H27C H 0.0293 0.0550 0.6930 0.244 Uiso 1 1 calc R
C28 C 0.0440(3) 0.1374(7) 0.4606(9) 0.144(3) Uani 1 1 d U
H28A H 0.0435 0.2111 0.4948 0.217 Uiso 1 1 calc R
H28B H 0.0208 0.1251 0.4048 0.217 Uiso 1 1 calc R
H28C H 0.0648 0.1331 0.4232 0.217 Uiso 1 1 calc R

loop_
_atom_site_aniso_label
_atom_site_aniso_U_11
_atom_site_aniso_U_22
_atom_site_aniso_U_33
_atom_site_aniso_U_23
_atom_site_aniso_U_13
_atom_site_aniso_U_12
Cl1 0.0635(9) 0.0489(8) 0.0656(9) -0.0071(7) 0.0034(7) 0.0194(6)
N1 0.0321(19) 0.038(2) 0.027(2) -0.0018(16) 0.0105(16) -0.0028(16)
N2 0.030(2) 0.050(2) 0.032(2) -0.0042(17) 0.0035(17) -0.0033(16)
N3 0.076(3) 0.087(3) 0.035(3) -0.003(2) 0.009(2) 0.000(3)
N4 0.135(5) 0.089(4) 0.131(5) -0.021(4) 0.017(4) 0.005(4)
O1 0.0463(19) 0.067(2) 0.053(2) -0.0006(18) 0.0300(18) -0.0070(16)
O2 0.0293(19) 0.090(3) 0.053(2) 0.0061(19) 0.0044(16) -0.0075(17)
O3 0.158(5) 0.098(4) 0.134(5) -0.011(3) 0.033(4) 0.008(3)
C1 0.027(2) 0.032(2) 0.030(2) 0.0009(18) 0.0016(19) 0.0022(17)
C2 0.033(2) 0.040(2) 0.026(2) 0.0004(18) 0.0060(19) 0.0052(19)
C3 0.032(2) 0.044(3) 0.026(2) 0.0036(19) 0.0108(19) 0.0015(19)
C4 0.030(2) 0.039(2) 0.029(2) 0.0019(19) 0.0115(19) 0.0024(18)
C5 0.034(2) 0.038(3) 0.042(3) 0.007(2) 0.011(2) 0.0014(19)
C6 0.032(3) 0.043(3) 0.055(3) 0.001(2) 0.011(2) -0.006(2)
C7 0.040(3) 0.043(3) 0.041(3) -0.002(2) 0.013(2) -0.005(2)
C8 0.043(3) 0.046(3) 0.034(3) -0.008(2) 0.015(2) -0.002(2)
C9 0.032(2) 0.034(2) 0.025(2) 0.0029(18) 0.0035(19) -0.0053(18)
C10 0.030(3) 0.047(3) 0.047(3) 0.002(2) 0.008(2) -0.005(2)
C11 0.027(2) 0.041(3) 0.040(3) 0.002(2) 0.009(2) -0.0006(19)
C12 0.033(2) 0.032(2) 0.035(3) 0.0017(19) 0.012(2) 0.0010(18)
C13 0.039(3) 0.045(3) 0.034(3) 0.002(2) 0.010(2) -0.002(2)
C14 0.048(3) 0.069(3) 0.028(3) 0.006(2) 0.010(2) 0.008(2)
C15 0.049(3) 0.077(4) 0.049(3) 0.012(3) 0.026(3) -0.002(3)
C16 0.042(3) 0.067(3) 0.046(3) 0.006(3) 0.018(3) -0.004(2)
C17 0.046(3) 0.050(3) 0.028(3) 0.000(2) 0.008(2) 0.003(2)
C18 0.037(2) 0.037(3) 0.028(2) -0.0007(19) 0.010(2) 0.0010(19)
C19 0.039(3) 0.047(3) 0.038(3) 0.000(2) 0.017(2) -0.003(2)
C20 0.038(3) 0.055(3) 0.042(3) -0.008(2) 0.017(2) 0.006(2)
C21 0.039(3) 0.041(3) 0.042(3) -0.008(2) 0.006(2) 0.007(2)
C22 0.053(3) 0.046(3) 0.036(3) 0.008(2) 0.010(2) 0.010(2)
C23 0.045(3) 0.053(3) 0.031(3) 0.003(2) 0.017(2) 0.011(2)
C24 0.065(4) 0.053(3) 0.060(4) -0.019(3) 0.018(3) -0.016(3)
C25 0.052(3) 0.047(3) 0.066(4) 0.004(3) 0.010(3) 0.005(2)
C26 0.133(5) 0.091(5) 0.142(6) -0.029(5) 0.012(5) 0.002(5)
C27 0.181(7) 0.156(7) 0.143(7) -0.042(6) 0.015(7) -0.010(6)
C28 0.158(7) 0.105(6) 0.166(7) 0.015(6) 0.027(6) 0.002(5)

loop_
_atom_type_symbol
_atom_type_description
_atom_type_scat_dispersion_real
_atom_type_scat_dispersion_imag
_atom_type_scat_source
C C 0.0033 0.0016 'International Tables Vol C Tables 4.2.6.8 and 6.1.1.4'
H H 0.0000 0.0000 'International Tables Vol C Tables 4.2.6.8 and 6.1.1.4'
N N 0.0061 0.0033 'International Tables Vol C Tables 4.2.6.8 and 6.1.1.4'
O O 0.0106 0.0060 'International Tables Vol C Tables 4.2.6.8 and 6.1.1.4'
Cl Cl 0.1484 0.1585 'International Tables Vol C Tables 4.2.6.8 and 6.1.1.4'

loop_
_geom_angle_atom_site_label_1
_geom_angle_atom_site_label_2
_geom_angle_atom_site_label_3
_geom_angle
C1 N1 C12 120.0(3)
C1 N1 C9 116.9(3)
C12 N1 C9 123.0(3)
C10 N2 C1 125.9(4)
C10 N2 H2 117.0
C1 N2 H2 117.0
C26 N4 C27 120.6(9)
C26 N4 C28 122.0(9)
C27 N4 C28 117.3(8)
C2 C1 N2 123.9(4)
C2 C1 N1 120.3(4)
N2 C1 N1 115.8(3)
C1 C2 C17 121.7(4)
C1 C2 C3 121.3(4)
C17 C2 C3 117.0(4)
C4 C3 C18 115.7(3)
C4 C3 C2 107.7(3)
C18 C3 C2 111.7(3)
C4 C3 H3 107.1
C18 C3 H3 107.1
C2 C3 H3 107.1
C9 C4 C5 120.2(4)
C9 C4 C3 122.6(4)
C5 C4 C3 117.0(3)
O1 C5 C4 119.2(4)
O1 C5 C6 122.9(4)
C4 C5 C6 117.9(4)
C5 C6 C7 113.8(4)
C5 C6 H6A 108.8
C7 C6 H6A 108.8
C5 C6 H6B 108.8
C7 C6 H6B 108.8
H6A C6 H6B 107.7
C6 C7 C24 110.0(4)
C6 C7 C8 107.1(4)
C24 C7 C8 108.7(4)
C6 C7 C25 111.5(4)
C24 C7 C25 108.5(4)
C8 C7 C25 111.0(4)
C9 C8 C7 111.7(3)
C9 C8 H8A 109.3
C7 C8 H8A 109.3
C9 C8 H8B 109.3
C7 C8 H8B 109.3
H8A C8 H8B 107.9
C4 C9 N1 119.3(4)
C4 C9 C8 121.6(4)
N1 C9 C8 118.5(3)
O2 C10 N2 121.7(4)
O2 C10 C11 122.3(4)
N2 C10 C11 115.9(4)
C16 C11 C12 119.9(4)
C16 C11 C10 120.2(4)
C12 C11 C10 119.8(4)
C11 C12 C13 119.4(4)
C11 C12 N1 118.6(4)
C13 C12 N1 122.0(4)
C14 C13 C12 118.8(4)
C14 C13 H13 120.6
C12 C13 H13 120.6
C13 C14 C15 121.9(5)
C13 C14 H14 119.1
C15 C14 H14 119.1
C16 C15 C14 118.9(4)
C16 C15 H15 120.5
C14 C15 H15 120.5
C15 C16 C11 121.1(5)
C15 C16 H16 119.5
C11 C16 H16 119.5
N3 C17 C2 173.8(5)
C23 C18 C19 117.0(4)
C23 C18 C3 122.8(4)
C19 C18 C3 120.1(4)
C20 C19 C18 122.3(4)
C20 C19 H19 118.9
C18 C19 H19 118.9
C19 C20 C21 118.7(4)
C19 C20 H20 120.6
C21 C20 H20 120.6
C20 C21 C22 121.1(4)
C20 C21 Cl1 119.4(3)
C22 C21 Cl1 119.5(4)
C23 C22 C21 118.8(4)
C23 C22 H22 120.6
C21 C22 H22 120.6
C22 C23 C18 122.1(4)
C22 C23 H23 118.9
C18 C23 H23 118.9
C7 C24 H24A 109.5
C7 C24 H24B 109.5
H24A C24 H24B 109.5
C7 C24 H24C 109.5
H24A C24 H24C 109.5
H24B C24 H24C 109.5
C7 C25 H25A 109.5
C7 C25 H25B 109.5
H25A C25 H25B 109.5
C7 C25 H25C 109.5
H25A C25 H25C 109.5
H25B C25 H25C 109.5
O3 C26 N4 124.8(10)
O3 C26 H26 117.6
N4 C26 H26 117.6
N4 C27 H27A 109.5
N4 C27 H27B 109.5
H27A C27 H27B 109.5
N4 C27 H27C 109.5
H27A C27 H27C 109.5
H27B C27 H27C 109.5
N4 C28 H28A 109.5
N4 C28 H28B 109.5
H28A C28 H28B 109.5
N4 C28 H28C 109.5
H28A C28 H28C 109.5
H28B C28 H28C 109.5

loop_
_geom_bond_atom_site_label_1
_geom_bond_atom_site_label_2
_geom_bond_distance
Cl1 C21 1.745(5)
N1 C1 1.398(5)
N1 C12 1.413(5)
N1 C9 1.417(5)
N2 C10 1.352(5)
N2 C1 1.388(5)
N2 H2 0.8600
N3 C17 1.142(6)
N4 C26 1.286(10)
N4 C27 1.414(11)
N4 C28 1.473(10)
O1 C5 1.214(5)
O2 C10 1.235(5)
O3 C26 1.266(10)
C1 C2 1.360(6)
C2 C17 1.424(6)
C2 C3 1.512(6)
C3 C4 1.506(6)
C3 C18 1.511(6)
C3 H3 0.9800
C4 C9 1.349(5)
C4 C5 1.488(6)
C5 C6 1.493(6)
C6 C7 1.524(6)
C6 H6A 0.9700
C6 H6B 0.9700
C7 C24 1.533(6)
C7 C8 1.536(6)
C7 C25 1.537(7)
C8 C9 1.510(6)
C8 H8A 0.9700
C8 H8B 0.9700
C10 C11 1.462(6)
C11 C16 1.389(6)
C11 C12 1.395(6)
C12 C13 1.395(6)
C13 C14 1.380(6)
C13 H13 0.9300
C14 C15 1.387(6)
C14 H14 0.9300
C15 C16 1.357(7)
C15 H15 0.9300
C16 H16 0.9300
C18 C23 1.387(6)
C18 C19 1.398(6)
C19 C20 1.368(6)
C19 H19 0.9300
C20 C21 1.376(6)
C20 H20 0.9300
C21 C22 1.388(6)
C22 C23 1.370(6)
C22 H22 0.9300
C23 H23 0.9300
C24 H24A 0.9600
C24 H24B 0.9600
C24 H24C 0.9600
C25 H25A 0.9600
C25 H25B 0.9600
C25 H25C 0.9600
C26 H26 0.9300
C27 H27A 0.9600
C27 H27B 0.9600
C27 H27C 0.9600
C28 H28A 0.9600
C28 H28B 0.9600
C28 H28C 0.9600

loop_
_geom_torsion_atom_site_label_1
_geom_torsion_atom_site_label_2
_geom_torsion_atom_site_label_3
_geom_torsion_atom_site_label_4
_geom_torsion
C10 N2 C1 C2 175.0(4)
C10 N2 C1 N1 -8.0(6)
C12 N1 C1 C2 -160.9(4)
C9 N1 C1 C2 22.9(5)
C12 N1 C1 N2 22.0(5)
C9 N1 C1 N2 -154.3(3)
N2 C1 C2 C17 1.7(7)
N1 C1 C2 C17 -175.2(4)
N2 C1 C2 C3 -175.5(4)
N1 C1 C2 C3 7.6(6)
C1 C2 C3 C4 -30.2(5)
C17 C2 C3 C4 152.5(4)
C1 C2 C3 C18 97.9(5)
C17 C2 C3 C18 -79.5(5)
C18 C3 C4 C9 -99.9(5)
C2 C3 C4 C9 25.8(5)
C18 C3 C4 C5 84.3(5)
C2 C3 C4 C5 -150.0(4)
C9 C4 C5 O1 173.9(4)
C3 C4 C5 O1 -10.1(6)
C9 C4 C5 C6 -6.7(6)
C3 C4 C5 C6 169.3(4)
O1 C5 C6 C7 154.3(4)
C4 C5 C6 C7 -25.1(6)
C5 C6 C7 C24 173.0(4)
C5 C6 C7 C8 55.0(5)
C5 C6 C7 C25 -66.6(5)
C6 C7 C8 C9 -55.7(5)
C24 C7 C8 C9 -174.6(4)
C25 C7 C8 C9 66.2(5)
C5 C4 C9 N1 176.8(4)
C3 C4 C9 N1 1.1(6)
C5 C4 C9 C8 5.0(6)
C3 C4 C9 C8 -170.6(4)
C1 N1 C9 C4 -27.3(5)
C12 N1 C9 C4 156.5(4)
C1 N1 C9 C8 144.7(4)
C12 N1 C9 C8 -31.4(5)
C7 C8 C9 C4 27.6(6)
C7 C8 C9 N1 -144.2(4)
C1 N2 C10 O2 176.6(4)
C1 N2 C10 C11 -6.9(6)
O2 C10 C11 C16 10.0(7)
N2 C10 C11 C16 -166.4(4)
O2 C10 C11 C12 -175.2(4)
N2 C10 C11 C12 8.3(6)
C16 C11 C12 C13 1.4(6)
C10 C11 C12 C13 -173.4(4)
C16 C11 C12 N1 179.8(4)
C10 C11 C12 N1 5.0(6)
C1 N1 C12 C11 -20.8(5)
C9 N1 C12 C11 155.2(4)
C1 N1 C12 C13 157.6(4)
C9 N1 C12 C13 -26.4(6)
C11 C12 C13 C14 -3.1(6)
N1 C12 C13 C14 178.6(4)
C12 C13 C14 C15 2.0(7)
C13 C14 C15 C16 0.8(8)
C14 C15 C16 C11 -2.6(8)
C12 C11 C16 C15 1.5(7)
C10 C11 C16 C15 176.2(5)
C1 C2 C17 N3 166(5)
C3 C2 C17 N3 -17(5)
C4 C3 C18 C23 57.6(5)
C2 C3 C18 C23 -66.1(5)
C4 C3 C18 C19 -125.7(4)
C2 C3 C18 C19 110.7(4)
C23 C18 C19 C20 1.2(7)
C3 C18 C19 C20 -175.7(4)
C18 C19 C20 C21 -0.3(7)
C19 C20 C21 C22 -0.6(7)
C19 C20 C21 Cl1 178.3(4)
C20 C21 C22 C23 0.5(7)
Cl1 C21 C22 C23 -178.3(4)
C21 C22 C23 C18 0.5(7)
C19 C18 C23 C22 -1.3(7)
C3 C18 C23 C22 175.6(4)
C27 N4 C26 O3 -179.7(9)
C28 N4 C26 O3 3.3(15)
